data_7204657
loop_
_publ_author_name
'Howard M. Colquhoun'
'Mikhail G. Zolotukhin'
'Lionel G. Sestiaa'
'Fabio Aric\'o'
'Zhixue Zhu'
'Philip Hodge'
'Abderrazak Ben-Haida'
'David J. Williams'

_publ_section_title
;
 Microfabrication of high-performance aromatic polymers as nanotubes or
 fibrils by in situ ring-opening polymerisation of macrocyclic
 precursors
;
_journal_issue 7
_journal_name_full 'J. Mater. Chem.'
_journal_page_first 1504
_journal_page_last 1506
_journal_paper_doi 10.1039/b303948j
_journal_volume 13
_journal_year 2003
_chemical_formula_moiety 'C80 H48 O12 . 2(CH2Cl2)'
_chemical_formula_sum 'C82 H52 Cl4 O12'
_chemical_formula_weight 1371.04
_chemical_name_systematic
; 
? 
;
_space_group_IT_number 2
_symmetry_cell_setting triclinic
_symmetry_space_group_name_Hall '-P 1'
_symmetry_space_group_name_H-M 'P -1'
_atom_sites_solution_hydrogens geom
_atom_sites_solution_primary direct
_atom_sites_solution_secondary difmap
_audit_creation_method SHELXL
_cell_angle_alpha 77.935(7)
_cell_angle_beta 88.098(9)
_cell_angle_gamma 71.147(8)
_cell_formula_units_Z 1
_cell_length_a 9.6992(9)
_cell_length_b 12.5318(14)
_cell_length_c 14.6417(15)
_cell_measurement_reflns_used 22
_cell_measurement_temperature 293(2)
_cell_measurement_theta_max 24.96
_cell_measurement_theta_min 10.80
_cell_volume 1645.9(3)
_computing_cell_refinement 'Siemens XSCANS'
_computing_data_collection 'Siemens XSCANS'
_computing_data_reduction 'Siemens SHELXTL'
_computing_molecular_graphics 'Siemens SHELXTL'
_computing_publication_material 'Siemens SHELXTL'
_computing_structure_refinement 'SHELXL-93 (Sheldrick, 1993)'
_computing_structure_solution 'SHELXS-86 (Sheldrick, 1990)'
_diffrn_ambient_temperature 293(2)
_diffrn_measurement_device 'Siemens P4'
_diffrn_measurement_method '\w scans'
_diffrn_radiation_monochromator graphite
_diffrn_radiation_source 'fine-focus sealed tube'
_diffrn_radiation_type CuK\a
_diffrn_radiation_wavelength 1.54178
_diffrn_reflns_av_R_equivalents 0.0205
_diffrn_reflns_av_sigmaI/netI 0.0321
_diffrn_reflns_limit_h_max 10
_diffrn_reflns_limit_h_min 0
_diffrn_reflns_limit_k_max 13
_diffrn_reflns_limit_k_min -13
_diffrn_reflns_limit_l_max 16
_diffrn_reflns_limit_l_min -16
_diffrn_reflns_number 5058
_diffrn_reflns_theta_max 61.98
_diffrn_reflns_theta_min 3.09
_diffrn_standards_interval_count 97
_diffrn_standards_number 3
_exptl_absorpt_coefficient_mu 2.188
_exptl_absorpt_correction_T_max 0.9114
_exptl_absorpt_correction_T_min 0.4378
_exptl_absorpt_correction_type 'empirical (lamina 0 0 1)'
_exptl_crystal_colour Colourless
_exptl_crystal_density_diffrn 1.383
_exptl_crystal_description plates
_exptl_crystal_F_000 708
_exptl_crystal_size_max 0.63
_exptl_crystal_size_mid 0.28
_exptl_crystal_size_min 0.04
_refine_diff_density_max 0.232
_refine_diff_density_min -0.362
_refine_diff_density_rms 0.046
_refine_ls_extinction_coef 0.0013(3)
_refine_ls_extinction_expression Fc^*^=kFc[1+0.001xFc^2^\l^3^/sin(2\q)]^-1/4^
_refine_ls_extinction_method SHELXL
_refine_ls_goodness_of_fit_all 1.037
_refine_ls_goodness_of_fit_obs 1.063
_refine_ls_hydrogen_treatment riding
_refine_ls_matrix_type full
_refine_ls_number_parameters 447
_refine_ls_number_reflns 4477
_refine_ls_number_restraints 3
_refine_ls_restrained_S_all 1.056
_refine_ls_restrained_S_obs 1.067
_refine_ls_R_factor_all 0.0644
_refine_ls_R_factor_obs 0.0509
_refine_ls_shift/esd_max -0.001
_refine_ls_shift/esd_mean 0.000
_refine_ls_structure_factor_coef Fsqd
_refine_ls_weighting_details 'w=1/[\s^2^(Fo^2^)+(0.0823P)^2^+0.6570P] where P=(Fo^2^+2Fc^2^)/3'
_refine_ls_weighting_scheme calc
_refine_ls_wR_factor_all 0.1492
_refine_ls_wR_factor_obs 0.1347
_reflns_number_observed 3852
_reflns_number_total 4731
_reflns_observed_criterion >2sigma(I)
_cod_data_source_file b303948j.txt
_cod_data_source_block macrocycle_3
_cod_depositor_comments
;
The following automatic conversions were performed:
'_symmetry_cell_setting' value 'Triclinic' changed to 'triclinic'
according to '/home/saulius/struct/CIF-dictionaries/cif_core.dic'
dictionary named 'cif_core.dic' version 2.4.1 from 2010-06-29.

Automatic conversion script
Id: cif_fix_enum 1527 2010-12-29 10:47:43Z saulius 

The following automatic conversions were performed:

'_refine_ls_weighting_scheme' value 'calc
w=1/[\s^2^(Fo^2^)+(0.0823P)^2^+0.6570P] where P=(Fo^2^+2Fc^2^)/3' was
changed to 'calc'. New tag '_refine_ls_weighting_details' was
created. The value of the new tag was set to
'w=1/[\s^2^(Fo^2^)+(0.0823P)^2^+0.6570P] where P=(Fo^2^+2Fc^2^)/3'.

Automatic conversion script
Id: cif_fix_values 3143 2015-03-26 13:38:13Z robertas 
;
_cod_original_sg_symbol_H-M P-1
_cod_database_code 7204657

loop_
_symmetry_equiv_pos_as_xyz
'x, y, z'
'-x, -y, -z'

loop_
_atom_site_aniso_label
_atom_site_aniso_U_11
_atom_site_aniso_U_22
_atom_site_aniso_U_33
_atom_site_aniso_U_23
_atom_site_aniso_U_13
_atom_site_aniso_U_12
O1 0.0453(11) 0.0504(12) 0.0468(11) 0.0035(9) 0.0019(9) 0.0024(9)
C2 0.0352(14) 0.0370(14) 0.0423(14) -0.0034(11) -0.0014(11) -0.0065(11)
C3 0.042(2) 0.0389(14) 0.055(2) -0.0123(13) -0.0031(13) -0.0022(12)
C4 0.047(2) 0.044(2) 0.0463(15) -0.0176(13) 0.0005(13) -0.0061(12)
C5 0.0434(15) 0.0366(14) 0.0398(14) -0.0113(11) 0.0002(11) -0.0131(11)
C6 0.050(2) 0.0326(13) 0.0445(15) -0.0062(12) 0.0033(12) -0.0038(12)
C7 0.055(2) 0.0377(14) 0.0404(14) -0.0066(12) 0.0049(13) -0.0070(13)
C8 0.055(2) 0.0409(15) 0.0412(14) -0.0131(12) 0.0012(13) -0.0179(13)
O8 0.108(2) 0.0541(13) 0.0432(12) -0.0204(11) 0.0068(12) -0.0171(13)
C9 0.050(2) 0.0420(14) 0.0324(12) -0.0071(11) 0.0007(11) -0.0195(12)
C10 0.058(2) 0.061(2) 0.0429(15) -0.0110(14) -0.0093(14) -0.024(2)
C11 0.051(2) 0.068(2) 0.052(2) -0.007(2) -0.0185(15) -0.013(2)
C12 0.055(2) 0.047(2) 0.0380(14) -0.0011(13) -0.0068(13) -0.0044(13)
C13 0.050(2) 0.0399(14) 0.0299(12) -0.0036(11) -0.0033(11) -0.0109(12)
C14 0.0443(15) 0.0393(14) 0.0303(12) -0.0038(11) -0.0039(11) -0.0141(11)
C15 0.074(2) 0.0350(15) 0.0396(15) -0.0016(12) -0.0084(14) -0.0135(14)
O15 0.198(4) 0.056(2) 0.0553(15) 0.0152(13) -0.040(2) -0.064(2)
C16 0.048(2) 0.0333(13) 0.0380(14) -0.0045(11) -0.0049(12) -0.0098(11)
C17 0.065(2) 0.0425(15) 0.0439(15) -0.0029(12) -0.0009(14) -0.0259(14)
C18 0.057(2) 0.042(2) 0.060(2) -0.0052(14) -0.0107(15) -0.0222(14)
C19 0.0441(15) 0.0328(13) 0.0398(14) -0.0076(11) -0.0114(12) -0.0038(11)
C20 0.055(2) 0.0440(15) 0.0359(13) -0.0051(12) 0.0012(12) -0.0208(13)
C21 0.0438(15) 0.0422(14) 0.0413(14) -0.0109(12) -0.0013(12) -0.0175(12)
O22 0.0710(14) 0.0359(10) 0.0460(11) -0.0096(9) -0.0195(10) -0.0077(9)
C23 0.0392(14) 0.0362(13) 0.0395(14) -0.0094(11) -0.0071(11) -0.0099(11)
C24 0.055(2) 0.0409(15) 0.0419(15) -0.0186(12) -0.0053(13) -0.0045(13)
C25 0.049(2) 0.050(2) 0.0352(13) -0.0144(12) -0.0033(12) -0.0066(13)
C26 0.0393(14) 0.0388(14) 0.0364(13) -0.0086(11) -0.0001(11) -0.0066(11)
C27 0.0428(15) 0.0394(14) 0.0397(14) -0.0148(12) -0.0013(11) -0.0057(11)
C28 0.0441(15) 0.0446(15) 0.0328(12) -0.0126(11) 0.0010(11) -0.0106(12)
C29 0.046(2) 0.046(2) 0.0387(15) -0.0087(12) 0.0020(12) -0.0081(13)
O29 0.072(2) 0.0587(13) 0.0367(11) -0.0069(10) 0.0029(10) 0.0038(11)
C30 0.0391(14) 0.0404(14) 0.0361(13) -0.0064(11) -0.0039(11) -0.0060(11)
C31 0.046(2) 0.0429(15) 0.0431(14) 0.0000(12) -0.0034(12) -0.0104(12)
C32 0.041(2) 0.055(2) 0.0434(15) -0.0008(13) 0.0050(12) -0.0123(13)
C33 0.0385(14) 0.052(2) 0.0451(15) -0.0082(13) -0.0024(12) -0.0047(12)
C34 0.0409(14) 0.0396(14) 0.0361(13) -0.0041(11) -0.0056(11) -0.0066(11)
C35 0.0412(15) 0.046(2) 0.0346(13) -0.0045(11) -0.0011(11) -0.0091(12)
C36 0.045(2) 0.0423(15) 0.0446(15) -0.0073(13) -0.0052(12) -0.0100(13)
O36 0.0495(13) 0.0536(13) 0.075(2) 0.0037(11) -0.0019(11) -0.0153(10)
C37 0.046(2) 0.0375(14) 0.0388(13) -0.0054(11) -0.0060(12) -0.0075(12)
C38 0.054(2) 0.0322(13) 0.058(2) -0.0051(13) -0.0134(14) -0.0099(12)
C39 0.049(2) 0.043(2) 0.058(2) -0.0068(13) -0.0121(14) -0.0133(13)
C40 0.044(2) 0.0391(14) 0.0384(13) -0.0042(11) -0.0025(12) -0.0028(12)
C41 0.056(2) 0.0313(13) 0.051(2) -0.0034(12) 0.0005(14) -0.0077(12)
C42 0.049(2) 0.0412(15) 0.0442(15) -0.0082(12) 0.0007(13) -0.0125(12)
C44 0.067(2) 0.056(2) 0.070(2) -0.007(2) 0.009(2) -0.025(2)
Cl1 0.0704(6) 0.0946(7) 0.0693(6) -0.0148(5) 0.0000(4) -0.0363(5)
Cl2 0.0854(9) 0.0829(9) 0.0626(7) 0.0041(7) -0.0095(7) -0.0265(8)

loop_
_atom_site_label
_atom_site_type_symbol
_atom_site_fract_x
_atom_site_fract_y
_atom_site_fract_z
_atom_site_U_iso_or_equiv
_atom_site_thermal_displace_type
_atom_site_occupancy
_atom_site_calc_flag
_atom_site_refinement_flags
_atom_site_disorder_group
O1 O -0.3946(2) 1.2456(2) 0.7188(2) 0.0540(6) Uani 1 d . .
C2 C -0.3749(3) 1.1820(2) 0.8093(2) 0.0401(6) Uani 1 d . .
C3 C -0.4407(3) 1.2279(3) 0.8836(2) 0.0476(7) Uani 1 d . .
H3A H -0.5076 1.3020 0.8733 0.057 Uiso 1 calc R .
C4 C -0.4066(3) 1.1632(2) 0.9734(2) 0.0465(7) Uani 1 d . .
H4A H -0.4517 1.1938 1.0236 0.056 Uiso 1 calc R .
C5 C -0.3059(3) 1.0531(2) 0.9897(2) 0.0394(6) Uani 1 d . .
C6 C -0.2411(3) 1.0088(2) 0.9136(2) 0.0449(7) Uani 1 d . .
H6A H -0.1735 0.9350 0.9237 0.054 Uiso 1 calc R .
C7 C -0.2749(3) 1.0721(2) 0.8236(2) 0.0468(7) Uani 1 d . .
H7A H -0.2313 1.0413 0.7732 0.056 Uiso 1 calc R .
C8 C -0.2633(3) 0.9899(2) 1.0878(2) 0.0445(6) Uani 1 d . .
O8 O -0.3015(3) 1.0382(2) 1.1529(2) 0.0691(7) Uani 1 d . .
C9 C -0.1704(3) 0.8663(2) 1.1079(2) 0.0405(6) Uani 1 d . .
C10 C -0.0494(4) 0.8296(3) 1.1686(2) 0.0522(7) Uani 1 d . .
H10A H -0.0236 0.8829 1.1940 0.063 Uiso 1 calc R .
C11 C 0.0326(4) 0.7143(3) 1.1914(2) 0.0589(8) Uani 1 d . .
H11A H 0.1165 0.6908 1.2295 0.071 Uiso 1 calc R .
C12 C -0.0088(4) 0.6342(3) 1.1583(2) 0.0505(7) Uani 1 d . .
H12A H 0.0441 0.5562 1.1766 0.061 Uiso 1 calc R .
C13 C -0.1296(3) 0.6690(2) 1.0976(2) 0.0414(6) Uani 1 d . .
C14 C -0.2082(3) 0.7859(2) 1.0708(2) 0.0382(6) Uani 1 d . .
H14A H -0.2863 0.8102 1.0279 0.046 Uiso 1 calc R .
C15 C -0.1805(4) 0.5815(2) 1.0678(2) 0.0512(7) Uani 1 d . .
O15 O -0.1742(5) 0.4932(2) 1.1239(2) 0.1004(13) Uani 1 d . .
C16 C -0.2418(3) 0.6030(2) 0.9710(2) 0.0409(6) Uani 1 d . .
C17 C -0.3309(4) 0.5411(3) 0.9536(2) 0.0494(7) Uani 1 d . .
H17A H -0.3525 0.4887 1.0023 0.059 Uiso 1 calc R .
C18 C -0.3871(4) 0.5571(3) 0.8646(2) 0.0520(7) Uani 1 d . .
H18A H -0.4476 0.5166 0.8532 0.062 Uiso 1 calc R .
C19 C -0.3530(3) 0.6336(2) 0.7926(2) 0.0407(6) Uani 1 d . .
C20 C -0.2645(3) 0.6952(2) 0.8079(2) 0.0444(6) Uani 1 d . .
H20A H -0.2423 0.7467 0.7588 0.053 Uiso 1 calc R .
C21 C -0.2092(3) 0.6792(2) 0.8973(2) 0.0411(6) Uani 1 d . .
H21A H -0.1490 0.7202 0.9081 0.049 Uiso 1 calc R .
O22 O -0.4023(3) 0.6389(2) 0.70339(15) 0.0526(6) Uani 1 d . .
C23 C -0.4802(3) 0.7427(2) 0.6481(2) 0.0384(6) Uani 1 d . .
C24 C -0.4934(3) 0.7424(2) 0.5538(2) 0.0468(7) Uani 1 d . .
H24A H -0.4448 0.6765 0.5313 0.056 Uiso 1 calc R .
C25 C -0.5780(3) 0.8395(3) 0.4946(2) 0.0460(7) Uani 1 d . .
H25A H -0.5852 0.8398 0.4314 0.055 Uiso 1 calc R .
C26 C -0.6540(3) 0.9385(2) 0.5279(2) 0.0395(6) Uani 1 d . .
C27 C -0.6376(3) 0.9375(2) 0.6218(2) 0.0414(6) Uani 1 d . .
H27A H -0.6859 1.0034 0.6444 0.050 Uiso 1 calc R .
C28 C -0.5506(3) 0.8404(2) 0.6824(2) 0.0407(6) Uani 1 d . .
H28A H -0.5397 0.8409 0.7451 0.049 Uiso 1 calc R .
C29 C -0.7451(3) 1.0406(3) 0.4601(2) 0.0451(7) Uani 1 d . .
O29 O -0.7226(3) 1.0517(2) 0.37649(15) 0.0626(6) Uani 1 d . .
C30 C -0.8683(3) 1.1309(2) 0.4930(2) 0.0403(6) Uani 1 d . .
C31 C -0.9587(3) 1.1029(3) 0.5626(2) 0.0464(7) Uani 1 d . .
H31A H -0.9382 1.0270 0.5952 0.056 Uiso 1 calc R .
C32 C -1.0802(3) 1.1888(3) 0.5835(2) 0.0491(7) Uani 1 d . .
H32A H -1.1407 1.1703 0.6304 0.059 Uiso 1 calc R .
C33 C -1.1117(3) 1.3014(3) 0.5350(2) 0.0477(7) Uani 1 d . .
H33A H -1.1934 1.3583 0.5492 0.057 Uiso 1 calc R .
C34 C -1.0221(3) 1.3302(2) 0.4651(2) 0.0409(6) Uani 1 d . .
C35 C -0.8999(3) 1.2443(2) 0.4452(2) 0.0422(6) Uani 1 d . .
H35A H -0.8384 1.2632 0.3991 0.051 Uiso 1 calc R .
C36 C -1.0457(3) 1.4503(2) 0.4102(2) 0.0452(7) Uani 1 d . .
O36 O -0.9415(3) 1.4832(2) 0.3889(2) 0.0624(6) Uani 1 d . .
C37 C -1.1966(3) 1.5280(2) 0.3792(2) 0.0425(6) Uani 1 d . .
C38 C -1.3124(3) 1.4877(2) 0.3721(2) 0.0494(7) Uani 1 d . .
H38A H -1.2987 1.4091 0.3903 0.059 Uiso 1 calc R .
C39 C -1.4486(4) 1.5632(3) 0.3382(2) 0.0506(7) Uani 1 d . .
H39A H -1.5268 1.5364 0.3346 0.061 Uiso 1 calc R .
C40 C -1.4653(3) 1.6788(2) 0.3099(2) 0.0436(6) Uani 1 d . .
C41 C -1.3527(3) 1.7206(2) 0.3154(2) 0.0485(7) Uani 1 d . .
H41A H -1.3666 1.7990 0.2954 0.058 Uiso 1 calc R .
C42 C -1.2181(3) 1.6457(2) 0.3508(2) 0.0455(6) Uani 1 d . .
H42A H -1.1415 1.6738 0.3557 0.055 Uiso 1 calc R .
C44 C 0.1788(4) 0.7595(3) 0.8269(3) 0.0646(9) Uani 1 d D .
H44A H 0.2186 0.6795 0.8214 0.077 Uiso 1 d R .
H44B H 0.2551 0.7942 0.8127 0.077 Uiso 1 d R .
Cl1 Cl 0.12523(11) 0.76442(10) 0.94089(7) 0.0761(3) Uani 1 d D .
Cl2 Cl 0.0271(2) 0.83419(15) 0.74709(10) 0.0798(4) Uani 0.83 d PD .
Cl2' Cl 0.0775(10) 0.7914(8) 0.7308(7) 0.090(3) Uiso 0.17 d PD .

loop_
_atom_type_symbol
_atom_type_description
_atom_type_scat_dispersion_real
_atom_type_scat_dispersion_imag
_atom_type_scat_source
C C 0.0181 0.0091 'International Tables Vol C Tables 4.2.6.8 and 6.1.1.4'
H H 0.0000 0.0000 'International Tables Vol C Tables 4.2.6.8 and 6.1.1.4'
O O 0.0492 0.0322 'International Tables Vol C Tables 4.2.6.8 and 6.1.1.4'
Cl Cl 0.3639 0.7018 'International Tables Vol C Tables 4.2.6.8 and 6.1.1.4'

loop_
_geom_angle_atom_site_label_1
_geom_angle_atom_site_label_2
_geom_angle_atom_site_label_3
_geom_angle
_geom_angle_site_symmetry_1
_geom_angle_site_symmetry_3
_geom_angle_publ_flag
C2 O1 C40 117.5(2) . 2_386 ?
C3 C2 O1 122.4(2) . . ?
C3 C2 C7 120.8(3) . . ?
O1 C2 C7 116.5(3) . . ?
C2 C3 C4 119.6(3) . . ?
C3 C4 C5 120.7(3) . . ?
C4 C5 C6 118.5(3) . . ?
C4 C5 C8 119.0(3) . . ?
C6 C5 C8 122.3(3) . . ?
C7 C6 C5 121.4(3) . . ?
C6 C7 C2 118.9(3) . . ?
O8 C8 C5 120.9(3) . . ?
O8 C8 C9 118.8(3) . . ?
C5 C8 C9 120.2(2) . . ?
C14 C9 C10 119.4(3) . . ?
C14 C9 C8 120.6(3) . . ?
C10 C9 C8 119.9(3) . . ?
C11 C10 C9 120.2(3) . . ?
C12 C11 C10 120.4(3) . . ?
C11 C12 C13 120.3(3) . . ?
C12 C13 C14 119.4(3) . . ?
C12 C13 C15 119.9(3) . . ?
C14 C13 C15 120.5(3) . . ?
C9 C14 C13 120.2(3) . . ?
O15 C15 C13 119.1(3) . . ?
O15 C15 C16 120.6(3) . . ?
C13 C15 C16 120.3(2) . . ?
C21 C16 C17 118.9(3) . . ?
C21 C16 C15 122.4(3) . . ?
C17 C16 C15 118.7(3) . . ?
C18 C17 C16 120.3(3) . . ?
C19 C18 C17 119.5(3) . . ?
C20 C19 C18 121.3(3) . . ?
C20 C19 O22 121.6(3) . . ?
C18 C19 O22 116.9(3) . . ?
C19 C20 C21 118.9(3) . . ?
C20 C21 C16 121.1(3) . . ?
C23 O22 C19 120.5(2) . . ?
O22 C23 C28 123.6(2) . . ?
O22 C23 C24 115.4(2) . . ?
C28 C23 C24 120.8(3) . . ?
C25 C24 C23 119.6(3) . . ?
C24 C25 C26 120.9(3) . . ?
C27 C26 C25 118.6(3) . . ?
C27 C26 C29 123.2(2) . . ?
C25 C26 C29 118.2(2) . . ?
C28 C27 C26 121.2(2) . . ?
C23 C28 C27 118.9(2) . . ?
O29 C29 C26 120.5(3) . . ?
O29 C29 C30 119.0(3) . . ?
C26 C29 C30 120.5(2) . . ?
C35 C30 C31 119.6(3) . . ?
C35 C30 C29 118.0(3) . . ?
C31 C30 C29 122.1(3) . . ?
C30 C31 C32 119.6(3) . . ?
C33 C32 C31 120.5(3) . . ?
C32 C33 C34 120.3(3) . . ?
C33 C34 C35 119.1(3) . . ?
C33 C34 C36 124.0(3) . . ?
C35 C34 C36 116.9(3) . . ?
C30 C35 C34 121.0(3) . . ?
O36 C36 C37 120.2(3) . . ?
O36 C36 C34 119.8(3) . . ?
C37 C36 C34 119.9(3) . . ?
C38 C37 C42 119.1(3) . . ?
C38 C37 C36 123.1(3) . . ?
C42 C37 C36 117.6(3) . . ?
C37 C38 C39 120.7(3) . . ?
C40 C39 C38 118.4(3) . . ?
C41 C40 C39 122.0(3) . . ?
C41 C40 O1 120.3(3) . 2_386 ?
C39 C40 O1 117.6(3) . 2_386 ?
C40 C41 C42 119.5(3) . . ?
C41 C42 C37 120.2(3) . . ?
Cl2' C44 Cl1 129.2(4) . . ?
Cl1 C44 Cl2 110.1(2) . . ?

loop_
_geom_bond_atom_site_label_1
_geom_bond_atom_site_label_2
_geom_bond_distance
_geom_bond_site_symmetry_2
_geom_bond_publ_flag
O1 C2 1.381(3) . ?
O1 C40 1.400(3) 2_386 ?
C2 C3 1.378(4) . ?
C2 C7 1.383(4) . ?
C3 C4 1.381(4) . ?
C4 C5 1.387(4) . ?
C5 C6 1.389(4) . ?
C5 C8 1.488(4) . ?
C6 C7 1.378(4) . ?
C8 O8 1.218(4) . ?
C8 C9 1.491(4) . ?
C9 C14 1.387(4) . ?
C9 C10 1.388(4) . ?
C10 C11 1.381(5) . ?
C11 C12 1.372(5) . ?
C12 C13 1.388(4) . ?
C13 C14 1.393(4) . ?
C13 C15 1.484(4) . ?
C15 O15 1.218(4) . ?
C15 C16 1.492(4) . ?
C16 C21 1.385(4) . ?
C16 C17 1.394(4) . ?
C17 C18 1.380(4) . ?
C18 C19 1.378(4) . ?
C19 C20 1.376(4) . ?
C19 O22 1.388(3) . ?
C20 C21 1.381(4) . ?
O22 C23 1.373(3) . ?
C23 C28 1.382(4) . ?
C23 C24 1.391(4) . ?
C24 C25 1.366(4) . ?
C25 C26 1.399(4) . ?
C26 C27 1.387(4) . ?
C26 C29 1.483(4) . ?
C27 C28 1.384(4) . ?
C29 O29 1.224(4) . ?
C29 C30 1.501(4) . ?
C30 C35 1.386(4) . ?
C30 C31 1.386(4) . ?
C31 C32 1.392(4) . ?
C32 C33 1.381(4) . ?
C33 C34 1.386(4) . ?
C34 C35 1.390(4) . ?
C34 C36 1.500(4) . ?
C36 O36 1.218(4) . ?
C36 C37 1.494(4) . ?
C37 C38 1.388(4) . ?
C37 C42 1.394(4) . ?
C38 C39 1.388(4) . ?
C39 C40 1.378(4) . ?
C40 C41 1.367(5) . ?
C40 O1 1.400(3) 2_386 ?
C41 C42 1.380(4) . ?
C44 Cl2' 1.645(10) . ?
C44 Cl1 1.740(4) . ?
C44 Cl2 1.781(4) . ?
